data_2215669
loop_
_publ_author_name
'Dong, Jun-Ying'
'Huang, Peng-Mian'

_publ_section_title
6-Chloro-<i>N</i>^4^-(2,2,6,6-tetramethylpiperidin-4-yl)-<i>N</i>^2^-(2,4,4-trimethylpentan-2-yl)-1,3,5-triazine-2,4-diamine
_journal_coeditor_code SJ2356
_journal_issue 10
_journal_name_full 'Acta Crystallographica Section E'
_journal_page_first o4113
_journal_page_last o4113
_journal_paper_doi 10.1107/S1600536807045035
_journal_volume 63
_journal_year 2007
_chemical_formula_iupac 'C20 H37 Cl N6'
_chemical_formula_moiety 'C20 H37 Cl N6'
_chemical_formula_sum 'C20 H37 Cl N6'
_chemical_formula_weight 397.01
_chemical_melting_point 474.0(10)
_chemical_name_systematic
;
6-Chloro-N4-(2,2,6,6-tetramethylpiperidin-4-yl)-N2-(2,4,4-
 trimethylpentan-2-yl)-1,3,5-triazine-2,4-diamine
;
_space_group_IT_number 14
_symmetry_cell_setting monoclinic
_symmetry_space_group_name_Hall '-P 2yn'
_symmetry_space_group_name_H-M 'P 1 21/n 1'
_atom_sites_solution_hydrogens geom
_atom_sites_solution_primary direct
_atom_sites_solution_secondary difmap
_audit_creation_method SHELXL-97
_cell_angle_alpha 90.00
_cell_angle_beta 97.273(3)
_cell_angle_gamma 90.00
_cell_formula_units_Z 4
_cell_length_a 7.9906(7)
_cell_length_b 20.5197(16)
_cell_length_c 13.6338(10)
_cell_measurement_reflns_used 7832
_cell_measurement_temperature 113(2)
_cell_measurement_theta_max 27.9
_cell_measurement_theta_min 1.5
_cell_volume 2217.5(3)
_computing_cell_refinement 'Crystalclear (Rigaku/MSC, 2005)'
_computing_data_collection 'Crystalclear (Rigaku/MSC, 2005)'
_computing_data_reduction 'Crystalclear (Rigaku/MSC, 2005)'
_computing_molecular_graphics 'SHELXTL (Bruker, 1997)'
_computing_publication_material 'CrystalStructure (Version 3.7.0; Rigaku/MSC, 2005)'
_computing_structure_refinement 'SHELXL97 (Sheldrick, 1997)'
_computing_structure_solution 'SHELXS97 (Sheldrick, 1997)'
_diffrn_ambient_temperature 113(2)
_diffrn_detector_area_resol_mean 14.63
_diffrn_measured_fraction_theta_full 0.999
_diffrn_measured_fraction_theta_max 0.999
_diffrn_measurement_device_type 'Rigaku Saturn CCD'
_diffrn_measurement_method '\w scans'
_diffrn_radiation_monochromator confocal
_diffrn_radiation_source 'rotating anode'
_diffrn_radiation_type MoK\a
_diffrn_radiation_wavelength 0.71070
_diffrn_reflns_av_R_equivalents 0.0352
_diffrn_reflns_av_sigmaI/netI 0.0290
_diffrn_reflns_limit_h_max 10
_diffrn_reflns_limit_h_min -10
_diffrn_reflns_limit_k_max 27
_diffrn_reflns_limit_k_min -26
_diffrn_reflns_limit_l_max 17
_diffrn_reflns_limit_l_min -17
_diffrn_reflns_number 27567
_diffrn_reflns_theta_full 27.90
_diffrn_reflns_theta_max 27.90
_diffrn_reflns_theta_min 1.80
_diffrn_standards_number 0
_exptl_absorpt_coefficient_mu 0.189
_exptl_absorpt_correction_T_max 0.963
_exptl_absorpt_correction_T_min 0.943
_exptl_absorpt_correction_type multi-scan
_exptl_absorpt_process_details '(Crystalclear; Rigaku/MSC, 2005)'
_exptl_crystal_colour colorless
_exptl_crystal_density_diffrn 1.189
_exptl_crystal_density_method 'not measured'
_exptl_crystal_description block
_exptl_crystal_F_000 864
_exptl_crystal_size_max 0.26
_exptl_crystal_size_mid 0.22
_exptl_crystal_size_min 0.20
_refine_diff_density_max 0.261
_refine_diff_density_min -0.267
_refine_ls_extinction_method none
_refine_ls_goodness_of_fit_ref 1.092
_refine_ls_hydrogen_treatment mixed
_refine_ls_matrix_type full
_refine_ls_number_parameters 265
_refine_ls_number_reflns 5297
_refine_ls_number_restraints 0
_refine_ls_restrained_S_all 1.092
_refine_ls_R_factor_all 0.0482
_refine_ls_R_factor_gt 0.0443
_refine_ls_shift/su_max <0.001
_refine_ls_shift/su_mean <0.001
_refine_ls_structure_factor_coef Fsqd
_refine_ls_weighting_details 'calc w=1/[\s^2^(Fo^2^)+(0.0454P)^2^+0.6837P] where P=(Fo^2^+2Fc^2^)/3'
_refine_ls_weighting_scheme calc
_refine_ls_wR_factor_gt 0.0996
_refine_ls_wR_factor_ref 0.1022
_reflns_number_gt 4972
_reflns_number_total 5297
_reflns_threshold_expression I>2\s(I)
_cod_data_source_file sj2356.cif
_cod_data_source_block I
_cod_depositor_comments
;
The following automatic conversions were performed:

'_chemical_melting_point' value '473-475 K' was changed to
'474.0(10)' - the average value was taken and precision was
estimated.

Automatic conversion script
Id: cif_fix_values 1646 2011-03-28 12:23:43Z adriana 

The following automatic conversions were performed:

'_chemical_melting_point' value '473-475 K' was changed to
'474.0(10)' - the average value was taken and precision was
estimated.

Automatic conversion script
Id: cif_fix_values 1715 2011-07-08 13:25:40Z adriana 
;
_cod_original_sg_symbol_H-M 'P 21/n'
_cod_database_code 2215669
_cod_database_fobs_code 2215669

loop_
_symmetry_equiv_pos_as_xyz
'x, y, z'
'-x+1/2, y+1/2, -z+1/2'
'-x, -y, -z'
'x-1/2, -y-1/2, z-1/2'

loop_
_atom_site_type_symbol
_atom_site_label
_atom_site_fract_x
_atom_site_fract_y
_atom_site_fract_z
_atom_site_U_iso_or_equiv
_atom_site_adp_type
_atom_site_calc_flag
_atom_site_refinement_flags
_atom_site_occupancy
Cl Cl1 0.01081(4) 0.699625(15) 0.47224(2) 0.02317(10) Uani d . 1
N N1 0.15950(13) 0.66230(5) 0.32523(8) 0.0168(2) Uani d . 1
N N2 0.09387(13) 0.57989(5) 0.43869(8) 0.0173(2) Uani d . 1
N N3 0.22982(13) 0.55103(5) 0.29729(8) 0.0155(2) Uani d . 1
N N4 0.28136(14) 0.63301(5) 0.18846(8) 0.0170(2) Uani d . 1
N N5 0.17778(15) 0.47447(5) 0.41161(8) 0.0204(2) Uani d . 1
N N6 0.28530(14) 0.28875(5) 0.29972(8) 0.0175(2) Uani d . 1
C C1 0.22279(15) 0.61388(6) 0.27161(9) 0.0149(2) Uani d . 1
C C2 0.09911(16) 0.63977(6) 0.40412(9) 0.0162(2) Uani d . 1
C C3 0.16769(15) 0.53637(6) 0.38127(9) 0.0159(2) Uani d . 1
C C4 0.33522(16) 0.59015(6) 0.11107(9) 0.0173(3) Uani d . 1
C C5 0.48819(15) 0.54635(6) 0.14791(9) 0.0165(2) Uani d . 1
H H5A 0.4449 0.5120 0.1890 0.020 Uiso calc R 1
H H5B 0.5207 0.5242 0.0886 0.020 Uiso calc R 1
C C6 0.65409(16) 0.57120(6) 0.20685(10) 0.0197(3) Uani d . 1
C C7 0.37084(19) 0.63562(7) 0.02693(10) 0.0248(3) Uani d . 1
H H7A 0.2657 0.6567 -0.0015 0.037 Uiso calc R 1
H H7B 0.4170 0.6103 -0.0244 0.037 Uiso calc R 1
H H7C 0.4526 0.6689 0.0528 0.037 Uiso calc R 1
C C8 0.18857(17) 0.54531(7) 0.07119(10) 0.0228(3) Uani d . 1
H H8A 0.1592 0.5172 0.1246 0.034 Uiso calc R 1
H H8B 0.2223 0.5183 0.0178 0.034 Uiso calc R 1
H H8C 0.0906 0.5718 0.0457 0.034 Uiso calc R 1
C C9 0.63165(19) 0.59348(8) 0.31157(11) 0.0317(3) Uani d . 1
H H9A 0.7423 0.6028 0.3485 0.048 Uiso calc R 1
H H9B 0.5762 0.5589 0.3452 0.048 Uiso calc R 1
H H9C 0.5620 0.6329 0.3080 0.048 Uiso calc R 1
C C10 0.77338(18) 0.51252(7) 0.21771(11) 0.0271(3) Uani d . 1
H H10A 0.7925 0.4971 0.1520 0.041 Uiso calc R 1
H H10B 0.7228 0.4775 0.2530 0.041 Uiso calc R 1
H H10C 0.8812 0.5254 0.2550 0.041 Uiso calc R 1
C C11 0.7392(2) 0.62547(8) 0.15494(14) 0.0375(4) Uani d . 1
H H11A 0.6733 0.6657 0.1562 0.056 Uiso calc R 1
H H11B 0.7459 0.6129 0.0862 0.056 Uiso calc R 1
H H11C 0.8532 0.6327 0.1890 0.056 Uiso calc R 1
C C12 0.24318(17) 0.42220(6) 0.35383(9) 0.0187(3) Uani d . 1
H H12 0.3114 0.4423 0.3051 0.022 Uiso calc R 1
C C13 0.09877(17) 0.38406(6) 0.29721(10) 0.0200(3) Uani d . 1
H H13A 0.0288 0.4142 0.2524 0.024 Uiso calc R 1
H H13B 0.0268 0.3662 0.3447 0.024 Uiso calc R 1
C C14 0.15876(17) 0.32805(6) 0.23626(9) 0.0194(3) Uani d . 1
C C15 0.42659(16) 0.32117(6) 0.36202(10) 0.0187(3) Uani d . 1
C C16 0.35639(17) 0.37652(6) 0.42026(10) 0.0191(3) Uani d . 1
H H16A 0.2913 0.3577 0.4705 0.023 Uiso calc R 1
H H16B 0.4514 0.4017 0.4553 0.023 Uiso calc R 1
C C17 0.2212(2) 0.35397(7) 0.14140(10) 0.0279(3) Uani d . 1
H H17A 0.3049 0.3884 0.1585 0.042 Uiso calc R 1
H H17B 0.1256 0.3717 0.0974 0.042 Uiso calc R 1
H H17C 0.2728 0.3183 0.1080 0.042 Uiso calc R 1
C C18 0.00934(19) 0.28255(7) 0.20586(11) 0.0268(3) Uani d . 1
H H18A 0.0459 0.2464 0.1668 0.040 Uiso calc R 1
H H18B -0.0808 0.3068 0.1662 0.040 Uiso calc R 1
H H18C -0.0327 0.2654 0.2652 0.040 Uiso calc R 1
C C19 0.56744(18) 0.34602(7) 0.30424(12) 0.0293(3) Uani d . 1
H H19A 0.6053 0.3104 0.2644 0.044 Uiso calc R 1
H H19B 0.6625 0.3616 0.3508 0.044 Uiso calc R 1
H H19C 0.5241 0.3818 0.2607 0.044 Uiso calc R 1
C C20 0.50283(18) 0.26939(7) 0.43525(11) 0.0258(3) Uani d . 1
H H20A 0.4158 0.2532 0.4737 0.039 Uiso calc R 1
H H20B 0.5953 0.2886 0.4801 0.039 Uiso calc R 1
H H20C 0.5462 0.2332 0.3989 0.039 Uiso calc R 1
H H4 0.2754(19) 0.6750(8) 0.1757(11) 0.023(4) Uiso d . 1
H H6 0.328(2) 0.2611(8) 0.2589(12) 0.028(4) Uiso d . 1
H H5 0.121(2) 0.4641(8) 0.4594(12) 0.026(4) Uiso d . 1

loop_
_atom_site_aniso_label
_atom_site_aniso_U_11
_atom_site_aniso_U_22
_atom_site_aniso_U_33
_atom_site_aniso_U_12
_atom_site_aniso_U_13
_atom_site_aniso_U_23
Cl1 0.03026(19) 0.01401(16) 0.02806(18) 0.00117(12) 0.01467(14) -0.00363(12)
N1 0.0180(5) 0.0129(5) 0.0204(5) 0.0004(4) 0.0057(4) -0.0004(4)
N2 0.0212(5) 0.0138(5) 0.0183(5) 0.0006(4) 0.0073(4) -0.0011(4)
N3 0.0178(5) 0.0128(5) 0.0167(5) 0.0009(4) 0.0051(4) 0.0011(4)
N4 0.0208(5) 0.0124(5) 0.0186(5) 0.0018(4) 0.0060(4) 0.0022(4)
N5 0.0312(6) 0.0139(5) 0.0188(5) 0.0035(5) 0.0135(5) 0.0016(4)
N6 0.0214(6) 0.0127(5) 0.0185(5) 0.0032(4) 0.0036(4) -0.0010(4)
C1 0.0132(6) 0.0148(6) 0.0169(6) 0.0001(5) 0.0022(5) 0.0000(5)
C2 0.0164(6) 0.0144(6) 0.0184(6) 0.0001(5) 0.0040(5) -0.0029(5)
C3 0.0173(6) 0.0138(6) 0.0171(6) 0.0000(5) 0.0037(5) -0.0006(4)
C4 0.0195(6) 0.0188(6) 0.0143(6) 0.0019(5) 0.0044(5) 0.0008(5)
C5 0.0178(6) 0.0161(6) 0.0161(6) 0.0010(5) 0.0045(5) -0.0003(5)
C6 0.0179(6) 0.0200(6) 0.0214(6) -0.0005(5) 0.0039(5) -0.0004(5)
C7 0.0284(7) 0.0280(7) 0.0192(6) 0.0055(6) 0.0074(5) 0.0071(5)
C8 0.0198(6) 0.0284(7) 0.0196(6) 0.0013(5) 0.0005(5) -0.0031(5)
C9 0.0218(7) 0.0440(9) 0.0281(8) 0.0038(6) -0.0022(6) -0.0143(7)
C10 0.0205(7) 0.0291(8) 0.0307(7) 0.0056(6) -0.0004(6) -0.0020(6)
C11 0.0247(8) 0.0372(9) 0.0492(10) -0.0104(7) -0.0008(7) 0.0141(7)
C12 0.0276(7) 0.0120(6) 0.0183(6) 0.0031(5) 0.0100(5) -0.0003(5)
C13 0.0250(7) 0.0171(6) 0.0184(6) 0.0066(5) 0.0041(5) 0.0020(5)
C14 0.0267(7) 0.0156(6) 0.0161(6) 0.0043(5) 0.0028(5) 0.0012(5)
C15 0.0187(6) 0.0143(6) 0.0236(6) 0.0015(5) 0.0048(5) -0.0004(5)
C16 0.0212(6) 0.0156(6) 0.0210(6) -0.0008(5) 0.0044(5) -0.0016(5)
C17 0.0453(9) 0.0215(7) 0.0179(6) 0.0063(6) 0.0084(6) 0.0019(5)
C18 0.0296(8) 0.0247(7) 0.0245(7) 0.0015(6) -0.0030(6) -0.0013(6)
C19 0.0251(7) 0.0248(7) 0.0407(8) 0.0007(6) 0.0148(6) -0.0015(6)
C20 0.0243(7) 0.0201(7) 0.0317(7) 0.0037(5) -0.0012(6) 0.0015(6)

loop_
_atom_type_symbol
_atom_type_description
_atom_type_scat_dispersion_real
_atom_type_scat_dispersion_imag
_atom_type_scat_source
C C 0.0033 0.0016 'International Tables Vol C Tables 4.2.6.8 and 6.1.1.4'
H H 0.0000 0.0000 'International Tables Vol C Tables 4.2.6.8 and 6.1.1.4'
N N 0.0061 0.0033 'International Tables Vol C Tables 4.2.6.8 and 6.1.1.4'
Cl Cl 0.1484 0.1585 'International Tables Vol C Tables 4.2.6.8 and 6.1.1.4'

loop_
_geom_angle_atom_site_label_1
_geom_angle_atom_site_label_2
_geom_angle_atom_site_label_3
_geom_angle
C2 N1 C1 112.33(10)
C2 N2 C3 111.59(10)
C1 N3 C3 115.68(10)
C1 N4 C4 126.45(11)
C1 N4 H4 116.0(10)
C4 N4 H4 117.1(10)
C3 N5 C12 122.77(11)
C3 N5 H5 116.8(11)
C12 N5 H5 118.7(11)
C15 N6 C14 120.26(10)
C15 N6 H6 108.5(10)
C14 N6 H6 105.6(10)
N3 C1 N4 119.83(11)
N3 C1 N1 124.57(11)
N4 C1 N1 115.60(11)
N1 C2 N2 130.58(11)
N1 C2 Cl1 113.76(9)
N2 C2 Cl1 115.66(9)
N5 C3 N3 117.67(11)
N5 C3 N2 117.18(11)
N3 C3 N2 125.15(11)
N4 C4 C7 105.68(10)
N4 C4 C8 109.35(10)
C7 C4 C8 107.80(11)
N4 C4 C5 113.75(10)
C7 C4 C5 112.47(10)
C8 C4 C5 107.63(10)
C6 C5 C4 124.50(11)
C6 C5 H5A 106.2
C4 C5 H5A 106.2
C6 C5 H5B 106.2
C4 C5 H5B 106.2
H5A C5 H5B 106.4
C11 C6 C9 109.06(13)
C11 C6 C10 108.07(12)
C9 C6 C10 106.83(12)
C11 C6 C5 113.76(11)
C9 C6 C5 112.89(11)
C10 C6 C5 105.84(11)
C4 C7 H7A 109.5
C4 C7 H7B 109.5
H7A C7 H7B 109.5
C4 C7 H7C 109.5
H7A C7 H7C 109.5
H7B C7 H7C 109.5
C4 C8 H8A 109.5
C4 C8 H8B 109.5
H8A C8 H8B 109.5
C4 C8 H8C 109.5
H8A C8 H8C 109.5
H8B C8 H8C 109.5
C6 C9 H9A 109.5
C6 C9 H9B 109.5
H9A C9 H9B 109.5
C6 C9 H9C 109.5
H9A C9 H9C 109.5
H9B C9 H9C 109.5
C6 C10 H10A 109.5
C6 C10 H10B 109.5
H10A C10 H10B 109.5
C6 C10 H10C 109.5
H10A C10 H10C 109.5
H10B C10 H10C 109.5
C6 C11 H11A 109.5
C6 C11 H11B 109.5
H11A C11 H11B 109.5
C6 C11 H11C 109.5
H11A C11 H11C 109.5
H11B C11 H11C 109.5
N5 C12 C16 110.90(10)
N5 C12 C13 110.48(10)
C16 C12 C13 109.95(10)
N5 C12 H12 108.5
C16 C12 H12 108.5
C13 C12 H12 108.5
C12 C13 C14 113.09(11)
C12 C13 H13A 109.0
C14 C13 H13A 109.0
C12 C13 H13B 109.0
C14 C13 H13B 109.0
H13A C13 H13B 107.8
N6 C14 C13 109.20(10)
N6 C14 C18 106.08(10)
C13 C14 C18 108.54(11)
N6 C14 C17 114.12(11)
C13 C14 C17 110.72(11)
C18 C14 C17 107.94(11)
N6 C15 C20 105.88(10)
N6 C15 C16 109.11(10)
C20 C15 C16 108.55(11)
N6 C15 C19 114.11(11)
C20 C15 C19 107.89(11)
C16 C15 C19 111.03(11)
C12 C16 C15 112.19(10)
C12 C16 H16A 109.2
C15 C16 H16A 109.2
C12 C16 H16B 109.2
C15 C16 H16B 109.2
H16A C16 H16B 107.9
C14 C17 H17A 109.5
C14 C17 H17B 109.5
H17A C17 H17B 109.5
C14 C17 H17C 109.5
H17A C17 H17C 109.5
H17B C17 H17C 109.5
C14 C18 H18A 109.5
C14 C18 H18B 109.5
H18A C18 H18B 109.5
C14 C18 H18C 109.5
H18A C18 H18C 109.5
H18B C18 H18C 109.5
C15 C19 H19A 109.5
C15 C19 H19B 109.5
H19A C19 H19B 109.5
C15 C19 H19C 109.5
H19A C19 H19C 109.5
H19B C19 H19C 109.5
C15 C20 H20A 109.5
C15 C20 H20B 109.5
H20A C20 H20B 109.5
C15 C20 H20C 109.5
H20A C20 H20C 109.5
H20B C20 H20C 109.5

loop_
_geom_bond_atom_site_label_1
_geom_bond_atom_site_label_2
_geom_bond_distance
Cl1 C2 1.7420(12)
N1 C2 1.3171(16)
N1 C1 1.3679(16)
N2 C2 1.3185(16)
N2 C3 1.3695(16)
N3 C1 1.3358(16)
N3 C3 1.3386(15)
N4 C1 1.3389(16)
N4 C4 1.4789(16)
N4 H4 0.880(17)
N5 C3 1.3351(16)
N5 C12 1.4658(16)
N5 H5 0.866(17)
N6 C15 1.4819(17)
N6 C14 1.4832(16)
N6 H6 0.893(17)
C4 C7 1.5331(17)
C4 C8 1.5343(18)
C4 C5 1.5487(17)
C5 C6 1.5471(18)
C5 H5A 0.9900
C5 H5B 0.9900
C6 C11 1.525(2)
C6 C9 1.5312(19)
C6 C10 1.5312(19)
C7 H7A 0.9800
C7 H7B 0.9800
C7 H7C 0.9800
C8 H8A 0.9800
C8 H8B 0.9800
C8 H8C 0.9800
C9 H9A 0.9800
C9 H9B 0.9800
C9 H9C 0.9800
C10 H10A 0.9800
C10 H10B 0.9800
C10 H10C 0.9800
C11 H11A 0.9800
C11 H11B 0.9800
C11 H11C 0.9800
C12 C16 1.5198(18)
C12 C13 1.5212(19)
C12 H12 1.0000
C13 C14 1.5305(17)
C13 H13A 0.9900
C13 H13B 0.9900
C14 C18 1.5310(19)
C14 C17 1.5387(18)
C15 C20 1.5307(18)
C15 C16 1.5323(17)
C15 C19 1.5400(18)
C16 H16A 0.9900
C16 H16B 0.9900
C17 H17A 0.9800
C17 H17B 0.9800
C17 H17C 0.9800
C18 H18A 0.9800
C18 H18B 0.9800
C18 H18C 0.9800
C19 H19A 0.9800
C19 H19B 0.9800
C19 H19C 0.9800
C20 H20A 0.9800
C20 H20B 0.9800
C20 H20C 0.9800

loop_
_geom_hbond_atom_site_label_D
_geom_hbond_atom_site_label_H
_geom_hbond_atom_site_label_A
_geom_hbond_site_symmetry_A
_geom_hbond_distance_DH
_geom_hbond_distance_HA
_geom_hbond_distance_DA
_geom_hbond_angle_DHA
N5 H5 N2 3_566 0.866(17) 2.510(17) 3.3531(15) 164.7(14)
N6 H6 N1 2_545 0.893(17) 2.337(17) 3.1653(15) 154.2(14)
N4 H4 N6 2 0.880(17) 2.415(17) 3.2470(15) 157.9(14)

loop_
_geom_torsion_atom_site_label_1
_geom_torsion_atom_site_label_2
_geom_torsion_atom_site_label_3
_geom_torsion_atom_site_label_4
_geom_torsion
C3 N3 C1 N4 -179.70(11)
C3 N3 C1 N1 0.73(18)
C4 N4 C1 N3 8.97(19)
C4 N4 C1 N1 -171.43(11)
C2 N1 C1 N3 -2.54(17)
C2 N1 C1 N4 177.87(11)
C1 N1 C2 N2 1.44(19)
C1 N1 C2 Cl1 -177.96(8)
C3 N2 C2 N1 1.3(2)
C3 N2 C2 Cl1 -179.28(9)
C12 N5 C3 N3 -4.09(19)
C12 N5 C3 N2 175.73(11)
C1 N3 C3 N5 -177.61(11)
C1 N3 C3 N2 2.58(18)
C2 N2 C3 N5 176.71(12)
C2 N2 C3 N3 -3.48(18)
C1 N4 C4 C7 173.46(12)
C1 N4 C4 C8 57.68(16)
C1 N4 C4 C5 -62.67(16)
N4 C4 C5 C6 -49.78(16)
C7 C4 C5 C6 70.32(15)
C8 C4 C5 C6 -171.09(11)
C4 C5 C6 C11 -55.96(17)
C4 C5 C6 C9 69.01(16)
C4 C5 C6 C10 -174.47(11)
C3 N5 C12 C16 138.28(13)
C3 N5 C12 C13 -99.54(14)
N5 C12 C13 C14 -179.25(10)
C16 C12 C13 C14 -56.51(14)
C15 N6 C14 C13 -48.00(15)
C15 N6 C14 C18 -164.79(11)
C15 N6 C14 C17 76.50(15)
C12 C13 C14 N6 49.64(14)
C12 C13 C14 C18 164.86(11)
C12 C13 C14 C17 -76.83(14)
C14 N6 C15 C20 165.88(11)
C14 N6 C15 C16 49.23(15)
C14 N6 C15 C19 -75.61(14)
N5 C12 C16 C15 179.88(10)
C13 C12 C16 C15 57.39(14)
N6 C15 C16 C12 -51.79(14)
C20 C15 C16 C12 -166.74(11)
C19 C15 C16 C12 74.83(14)

loop_
_cod_related_entry_id
_cod_related_entry_database
_cod_related_entry_code
1 ChemSpider 21123255
